data_1569436
loop_
_publ_author_name
'Xu, Xin'
'Yan, Bing'

_publ_section_title
;
 Bioinspired HOF-based luminescent skin sensor with triple mechanochromism
 responses for the recognition and collection of human biophysical
 signals.
;
_journal_issue 6
_journal_name_full 'Materials horizons'
_journal_page_first 2062
_journal_page_last 2074
_journal_paper_doi 10.1039/d3mh00096f
_journal_volume 10
_journal_year 2023
_chemical_formula_moiety 'C22 H13 O8, H2 O, C16 H36 N'
_chemical_formula_sum 'C38 H51 N O9'
_chemical_formula_weight 665.79
_space_group_crystal_system triclinic
_space_group_IT_number 2
_space_group_name_Hall '-P 1'
_space_group_name_H-M_alt 'P -1'
_atom_sites_solution_hydrogens mixed
_atom_sites_solution_primary dual
_audit_block_doi 10.5517/ccdc.csd.cc2d6hy2
_audit_creation_date 2022-09-22
_audit_creation_method
;
Olex2 1.5
(compiled 2021.08.20 svn.r13c46975 for OlexSys, GUI svn.r6396)
;
_audit_update_record
;
2022-10-03 deposited with the CCDC.	2023-03-10 downloaded from the CCDC.
;
_cell_angle_alpha 87.019(7)
_cell_angle_beta 89.242(7)
_cell_angle_gamma 70.646(6)
_cell_formula_units_Z 2
_cell_length_a 9.7279(18)
_cell_length_b 12.109(2)
_cell_length_c 16.102(3)
_cell_measurement_reflns_used 5847
_cell_measurement_temperature 145.0
_cell_measurement_theta_max 25.045
_cell_measurement_theta_min 2.550
_cell_volume 1787.1(6)
_computing_cell_refinement 'SAINT V8.40A (Bruker, 2019)'
_computing_data_reduction 'SAINT V8.40A (Bruker, 2019)'
_computing_molecular_graphics 'Olex2 1.5 (Dolomanov et al., 2009)'
_computing_publication_material 'Olex2 1.5 (Dolomanov et al., 2009)'
_computing_structure_refinement 'XL  (Sheldrick, 2008)'
_computing_structure_solution 'SHELXT 2014/5 (Sheldrick, 2014)'
_diffrn_ambient_temperature 145.0
_diffrn_measured_fraction_theta_full 0.997
_diffrn_measured_fraction_theta_max 0.995
_diffrn_measurement_device_type 'Bruker APEX-III CMOS'
_diffrn_measurement_method '\f and \w scans'
_diffrn_radiation_type MoK\a
_diffrn_radiation_wavelength 0.71073
_diffrn_reflns_av_R_equivalents 0.0648
_diffrn_reflns_av_unetI/netI 0.0756
_diffrn_reflns_Laue_measured_fraction_full 0.997
_diffrn_reflns_Laue_measured_fraction_max 0.995
_diffrn_reflns_limit_h_max 11
_diffrn_reflns_limit_h_min -11
_diffrn_reflns_limit_k_max 14
_diffrn_reflns_limit_k_min -14
_diffrn_reflns_limit_l_max 19
_diffrn_reflns_limit_l_min -19
_diffrn_reflns_number 20510
_diffrn_reflns_point_group_measured_fraction_full 0.997
_diffrn_reflns_point_group_measured_fraction_max 0.995
_diffrn_reflns_theta_full 25.242
_diffrn_reflns_theta_max 25.401
_diffrn_reflns_theta_min 2.342
_diffrn_source_current 30.0
_diffrn_source_power 1.5
_diffrn_source_voltage 50.0
_diffrn_standards_number 0
_exptl_absorpt_coefficient_mu 0.087
_exptl_absorpt_correction_T_max 0.7452
_exptl_absorpt_correction_T_min 0.6344
_exptl_absorpt_correction_type multi-scan
_exptl_absorpt_process_details
;
SADABS-2016/2 (Bruker,2016/2) was used for absorption correction.
wR2(int) was 0.0706 before and 0.0596 after correction.
The Ratio of minimum to maximum transmission is 0.8513.
The \l/2 correction factor is Not present.
;
_exptl_crystal_colour colourless
_exptl_crystal_colour_primary colourless
_exptl_crystal_density_diffrn 1.237
_exptl_crystal_description plate
_exptl_crystal_F_000 716
_exptl_crystal_size_max 0.23
_exptl_crystal_size_mid 0.1
_exptl_crystal_size_min 0.05
_refine_diff_density_max 0.739
_refine_diff_density_min -0.539
_refine_diff_density_rms 0.061
_refine_ls_extinction_method none
_refine_ls_goodness_of_fit_ref 1.041
_refine_ls_hydrogen_treatment constr
_refine_ls_matrix_type full
_refine_ls_number_parameters 441
_refine_ls_number_reflns 6568
_refine_ls_number_restraints 0
_refine_ls_restrained_S_all 1.041
_refine_ls_R_factor_all 0.1451
_refine_ls_R_factor_gt 0.0843
_refine_ls_shift/su_max 0.000
_refine_ls_shift/su_mean 0.000
_refine_ls_structure_factor_coef Fsqd
_refine_ls_weighting_details 'w=1/[\s^2^(Fo^2^)+(0.0612P)^2^+4.0383P] where P=(Fo^2^+2Fc^2^)/3'
_refine_ls_weighting_scheme calc
_refine_ls_wR_factor_gt 0.1861
_refine_ls_wR_factor_ref 0.2186
_reflns_Friedel_coverage 0.000
_reflns_number_gt 3930
_reflns_number_total 6568
_reflns_threshold_expression 'I > 2\s(I)'
_cod_data_source_file d3mh00096f4.cif
_cod_data_source_block 210907c_a
_cod_original_cell_volume 1787.0(6)
_cod_database_code 1569436
_shelx_shelxl_version_number 2019/1
_shelx_space_group_comment
;
The symmetry employed for this shelxl refinement is uniquely defined
by the following loop, which should always be used as a source of
symmetry information in preference to the above space-group names.
They are only intended as comments.
;
_shelx_estimated_absorpt_t_max 0.996
_shelx_estimated_absorpt_t_min 0.980
_olex2_refinement_description
;
1. Fixed Uiso
 At 1.2 times of:
  All C(H) groups, All C(H,H) groups
 At 1.5 times of:
  All C(H,H,H) groups, All O(H) groups, All O(H,H) groups
2.a Riding coordinates:
 O2(H2), O8(H8)
2.b Free rotating group:
 O9(H9A,H9B)
2.c Secondary CH2 refined with riding coordinates:
 C22(H22A,H22B), C23(H23A,H23B), C24(H24A,H24B), C26(H26A,H26B), C27(H27A,
 H27B), C28(H28A,H28B), C30(H30A,H30B), C31(H31A,H31B), C32(H32A,H32B),
 C34(H34A,H34B), C35(H35A,H35B), C36(H36A,H36B)
2.d Aromatic/amide H refined with riding coordinates:
 C2(H2A), C3(H3), C5(H5), C6(H6A), C10(H10), C13(H13), C15(H15), C16(H16),
 C18(H18), C19(H19)
2.e Idealised Me refined as rotating group:
 C25(H25A,H25B,H25C), C29(H29A,H29B,H29C), C33(H33A,H33B,H33C), C37(H37A,H37B,
 H37C)
2.f Idealised tetrahedral OH refined as rotating group:
 O6(H6)
;
_olex2_submission_special_instructions 'No special instructions were received'

loop_
_space_group_symop_operation_xyz
'x, y, z'
'-x, -y, -z'

loop_
_atom_site_label
_atom_site_type_symbol
_atom_site_fract_x
_atom_site_fract_y
_atom_site_fract_z
_atom_site_U_iso_or_equiv
_atom_site_adp_type
_atom_site_occupancy
_atom_site_site_symmetry_order
_atom_site_calc_flag
_atom_site_refinement_flags_posn
_atom_site_refinement_flags_adp
_atom_site_refinement_flags_occupancy
_atom_site_disorder_assembly
_atom_site_disorder_group
O1 O 0.2494(3) 0.3689(3) -0.36761(19) 0.0437(8) Uani 1 1 d . . . . .
O2 O 0.4404(3) 0.2826(3) -0.44324(19) 0.0479(8) Uani 1 1 d . . . . .
H2 H 0.528390 0.240859 -0.437993 0.072 Uiso 1 1 d R U . . .
O3 O 0.6855(3) 0.1537(3) -0.42560(19) 0.0428(8) Uani 1 1 d . . . . .
O4 O 0.8563(4) 0.0933(3) -0.3309(2) 0.0555(9) Uani 1 1 d . . . . .
O5 O -0.0128(4) 0.4503(3) 0.1647(2) 0.0624(10) Uani 1 1 d . . . . .
O6 O 0.1191(4) 0.5693(3) 0.1667(2) 0.0578(10) Uani 1 1 d . . . . .
H6 H 0.060348 0.600368 0.204202 0.087 Uiso 1 1 calc R U . . .
O7 O 0.8797(4) -0.1027(3) 0.1960(2) 0.0653(11) Uani 1 1 d . . . . .
O8 O 0.9931(4) 0.0285(3) 0.1997(2) 0.0547(9) Uani 1 1 d . . . . .
H8 H 1.033197 0.019193 0.246576 0.082 Uiso 1 1 d R U . . .
C1 C 0.3532(4) 0.3258(3) -0.0671(2) 0.0301(9) Uani 1 1 d . . . . .
C2 C 0.2229(4) 0.3051(4) -0.0522(3) 0.0352(10) Uani 1 1 d . . . . .
H2A H 0.192439 0.257537 -0.087989 0.042 Uiso 1 1 calc R U . . .
C3 C 0.1369(4) 0.3535(4) 0.0148(3) 0.0375(10) Uani 1 1 d . . . . .
H3 H 0.049580 0.336464 0.025576 0.045 Uiso 1 1 calc R U . . .
C4 C 0.1766(5) 0.4266(4) 0.0663(3) 0.0366(10) Uani 1 1 d . . . . .
C5 C 0.3066(4) 0.4479(4) 0.0513(3) 0.0374(10) Uani 1 1 d . . . . .
H5 H 0.335038 0.498313 0.085414 0.045 Uiso 1 1 calc R U . . .
C6 C 0.3942(5) 0.3956(4) -0.0133(3) 0.0363(10) Uani 1 1 d . . . . .
H6A H 0.485205 0.407634 -0.021270 0.044 Uiso 1 1 calc R U . . .
C7 C 0.0832(5) 0.4800(4) 0.1367(3) 0.0447(12) Uani 1 1 d . . . . .
C8 C 0.4473(4) 0.2797(3) -0.1397(3) 0.0312(9) Uani 1 1 d . . . . .
C9 C 0.5959(4) 0.2167(3) -0.1315(2) 0.0298(9) Uani 1 1 d . . . . .
C10 C 0.6766(5) 0.1849(4) -0.2037(3) 0.0339(10) Uani 1 1 d . . . . .
H10 H 0.778675 0.146497 -0.197974 0.041 Uiso 1 1 calc R U . . .
C11 C 0.6185(5) 0.2054(3) -0.2833(3) 0.0332(10) Uani 1 1 d . . . . .
C12 C 0.4686(5) 0.2696(3) -0.2922(2) 0.0309(9) Uani 1 1 d . . . . .
C13 C 0.3885(4) 0.3057(3) -0.2201(3) 0.0328(10) Uani 1 1 d . . . . .
H13 H 0.288093 0.350429 -0.225954 0.039 Uiso 1 1 calc R U . . .
C14 C 0.6711(4) 0.1697(4) -0.0508(3) 0.0329(10) Uani 1 1 d . . . . .
C15 C 0.6191(5) 0.0965(4) 0.0003(3) 0.0375(10) Uani 1 1 d . . . . .
H15 H 0.529103 0.086571 -0.012897 0.045 Uiso 1 1 calc R U . . .
C16 C 0.6963(5) 0.0377(4) 0.0701(3) 0.0430(11) Uani 1 1 d . . . . .
H16 H 0.661442 -0.015241 0.102435 0.052 Uiso 1 1 calc R U . . .
C17 C 0.8224(5) 0.0553(4) 0.0929(3) 0.0383(11) Uani 1 1 d . . . . .
C18 C 0.8717(5) 0.1323(4) 0.0453(3) 0.0470(12) Uani 1 1 d . . . . .
H18 H 0.956186 0.147862 0.062494 0.056 Uiso 1 1 calc R U . . .
C19 C 0.8003(5) 0.1876(4) -0.0274(3) 0.0432(11) Uani 1 1 d . . . . .
H19 H 0.838784 0.237094 -0.061092 0.052 Uiso 1 1 calc R U . . .
C20 C 0.9002(5) -0.0123(4) 0.1687(3) 0.0453(12) Uani 1 1 d . . . . .
C21 C 0.3802(5) 0.3103(4) -0.3716(3) 0.0375(10) Uani 1 1 d . . . . .
C38 C 0.7287(5) 0.1484(4) -0.3517(3) 0.0384(10) Uani 1 1 d . . . . .
O9 O 1.0264(4) 0.3136(3) 0.7118(2) 0.0538(9) Uani 1 1 d G . . . .
H9A H 1.099456 0.326082 0.686132 0.081 Uiso 1 1 d G U . . .
H9B H 1.045198 0.238595 0.721124 0.081 Uiso 1 1 d G U . . .
N1 N 0.9961(3) 0.2554(3) 0.4204(2) 0.0315(8) Uani 1 1 d . . . . .
C22 C 0.8749(4) 0.2365(4) 0.3707(3) 0.0340(10) Uani 1 1 d . . . . .
H22A H 0.916406 0.163040 0.341316 0.041 Uiso 1 1 calc R U . . .
H22B H 0.801560 0.224982 0.410338 0.041 Uiso 1 1 calc R U . . .
C23 C 0.7973(5) 0.3333(4) 0.3074(3) 0.0410(11) Uani 1 1 d . . . . .
H23A H 0.869120 0.350653 0.269409 0.049 Uiso 1 1 calc R U . . .
H23B H 0.744107 0.405490 0.336052 0.049 Uiso 1 1 calc R U . . .
C24 C 0.6907(5) 0.2940(4) 0.2581(3) 0.0465(12) Uani 1 1 d . . . . .
H24A H 0.743382 0.217014 0.235269 0.056 Uiso 1 1 calc R U . . .
H24B H 0.614609 0.283560 0.296098 0.056 Uiso 1 1 calc R U . . .
C25 C 0.6183(6) 0.3798(5) 0.1874(3) 0.0637(15) Uani 1 1 d . . . . .
H25A H 0.692682 0.388282 0.148289 0.095 Uiso 1 1 calc R U . . .
H25B H 0.565208 0.456120 0.209513 0.095 Uiso 1 1 calc R U . . .
H25C H 0.550122 0.350734 0.158497 0.095 Uiso 1 1 calc R U . . .
C26 C 1.1134(4) 0.2750(4) 0.3631(3) 0.0339(10) Uani 1 1 d . . . . .
H26A H 1.070044 0.349993 0.330498 0.041 Uiso 1 1 calc R U . . .
H26B H 1.191865 0.283479 0.398053 0.041 Uiso 1 1 calc R U . . .
C27 C 1.1814(5) 0.1800(4) 0.3030(3) 0.0430(11) Uani 1 1 d . . . . .
H27A H 1.105550 0.172996 0.265228 0.052 Uiso 1 1 calc R U . . .
H27B H 1.224611 0.103854 0.334251 0.052 Uiso 1 1 calc R U . . .
C28 C 1.2987(5) 0.2096(4) 0.2526(3) 0.0477(12) Uani 1 1 d . . . . .
H28A H 1.257043 0.289977 0.227129 0.057 Uiso 1 1 calc R U . . .
H28B H 1.378543 0.208699 0.290365 0.057 Uiso 1 1 calc R U . . .
C29 C 1.3604(6) 0.1257(5) 0.1849(3) 0.0663(16) Uani 1 1 d . . . . .
H29A H 1.281777 0.125575 0.147546 0.099 Uiso 1 1 calc R U . . .
H29B H 1.406703 0.046619 0.209893 0.099 Uiso 1 1 calc R U . . .
H29C H 1.432977 0.150356 0.153302 0.099 Uiso 1 1 calc R U . . .
C30 C 1.0584(4) 0.1461(3) 0.4768(3) 0.0336(10) Uani 1 1 d . . . . .
H30A H 0.981287 0.140815 0.516000 0.040 Uiso 1 1 calc R U . . .
H30B H 1.082802 0.076989 0.442149 0.040 Uiso 1 1 calc R U . . .
C31 C 1.1919(5) 0.1383(4) 0.5267(3) 0.0389(11) Uani 1 1 d . . . . .
H31A H 1.172904 0.210103 0.557994 0.047 Uiso 1 1 calc R U . . .
H31B H 1.274696 0.132412 0.488723 0.047 Uiso 1 1 calc R U . . .
C32 C 1.2304(5) 0.0313(4) 0.5870(3) 0.0427(11) Uani 1 1 d . . . . .
H32A H 1.147855 0.039304 0.625438 0.051 Uiso 1 1 calc R U . . .
H32B H 1.244138 -0.039311 0.555157 0.051 Uiso 1 1 calc R U . . .
C33 C 1.3665(6) 0.0143(5) 0.6373(4) 0.0634(16) Uani 1 1 d . . . . .
H33A H 1.449021 0.005594 0.599684 0.095 Uiso 1 1 calc R U . . .
H33B H 1.386227 -0.056335 0.674075 0.095 Uiso 1 1 calc R U . . .
H33C H 1.352393 0.082483 0.670725 0.095 Uiso 1 1 calc R U . . .
C34 C 0.9385(4) 0.3652(3) 0.4701(3) 0.0313(9) Uani 1 1 d . . . . .
H34A H 1.020444 0.372557 0.502571 0.038 Uiso 1 1 calc R U . . .
H34B H 0.905980 0.434002 0.430276 0.038 Uiso 1 1 calc R U . . .
C35 C 0.8148(5) 0.3709(4) 0.5291(3) 0.0410(11) Uani 1 1 d . . . . .
H35A H 0.729676 0.367337 0.497673 0.049 Uiso 1 1 calc R U . . .
H35B H 0.844793 0.303016 0.569813 0.049 Uiso 1 1 calc R U . . .
C36 C 0.7733(5) 0.4833(4) 0.5743(3) 0.0367(10) Uani 1 1 d . . . . .
H36A H 0.747223 0.550517 0.532997 0.044 Uiso 1 1 calc R U . . .
H36B H 0.858555 0.485348 0.606320 0.044 Uiso 1 1 calc R U . . .
C37 C 0.6460(6) 0.4966(5) 0.6333(4) 0.0624(16) Uani 1 1 d . . . . .
H37A H 0.561025 0.495237 0.601892 0.094 Uiso 1 1 calc R U . . .
H37B H 0.622572 0.571227 0.660345 0.094 Uiso 1 1 calc R U . . .
H37C H 0.672490 0.431855 0.675601 0.094 Uiso 1 1 calc R U . . .

loop_
_atom_site_aniso_label
_atom_site_aniso_U_11
_atom_site_aniso_U_22
_atom_site_aniso_U_33
_atom_site_aniso_U_23
_atom_site_aniso_U_13
_atom_site_aniso_U_12
O1 0.0425(19) 0.0405(19) 0.0400(18) 0.0011(14) -0.0083(15) -0.0030(15)
O2 0.0457(19) 0.059(2) 0.0356(19) -0.0004(15) -0.0012(15) -0.0123(16)
O3 0.0437(18) 0.049(2) 0.0361(19) -0.0080(14) 0.0020(15) -0.0156(15)
O4 0.044(2) 0.067(2) 0.047(2) -0.0100(17) 0.0040(16) -0.0053(17)
O5 0.056(2) 0.061(2) 0.066(3) 0.0083(19) 0.011(2) -0.0146(19)
O6 0.048(2) 0.069(3) 0.054(2) -0.0232(19) 0.0146(17) -0.0136(18)
O7 0.072(3) 0.063(3) 0.063(2) 0.016(2) -0.017(2) -0.027(2)
O8 0.050(2) 0.050(2) 0.061(2) -0.0087(17) -0.0074(18) -0.0111(17)
C1 0.026(2) 0.032(2) 0.030(2) 0.0008(18) -0.0033(18) -0.0080(17)
C2 0.032(2) 0.033(2) 0.041(3) -0.0031(19) -0.004(2) -0.0100(18)
C3 0.026(2) 0.037(3) 0.047(3) 0.004(2) 0.003(2) -0.0082(18)
C4 0.034(2) 0.034(3) 0.032(2) 0.0016(19) -0.0019(19) 0.0015(19)
C5 0.030(2) 0.044(3) 0.036(3) -0.010(2) -0.004(2) -0.0071(19)
C6 0.028(2) 0.039(3) 0.041(3) -0.006(2) -0.004(2) -0.0096(19)
C7 0.030(2) 0.050(3) 0.043(3) 0.009(2) 0.004(2) -0.001(2)
C8 0.034(2) 0.028(2) 0.034(2) -0.0039(17) 0.0007(19) -0.0123(18)
C9 0.033(2) 0.024(2) 0.032(2) -0.0050(17) 0.0002(19) -0.0090(17)
C10 0.032(2) 0.034(2) 0.032(2) -0.0018(18) -0.0014(19) -0.0071(18)
C11 0.036(2) 0.024(2) 0.039(3) -0.0019(18) 0.002(2) -0.0088(18)
C12 0.043(2) 0.025(2) 0.028(2) -0.0002(17) -0.0031(19) -0.0152(18)
C13 0.031(2) 0.027(2) 0.040(3) -0.0035(18) -0.0025(19) -0.0083(17)
C14 0.027(2) 0.033(2) 0.034(2) -0.0072(18) -0.0005(18) -0.0019(17)
C15 0.035(2) 0.040(3) 0.036(3) 0.004(2) -0.002(2) -0.013(2)
C16 0.038(3) 0.050(3) 0.037(3) 0.000(2) 0.000(2) -0.011(2)
C17 0.033(2) 0.041(3) 0.035(3) -0.009(2) 0.003(2) -0.003(2)
C18 0.032(2) 0.052(3) 0.054(3) -0.015(2) -0.014(2) -0.009(2)
C19 0.038(3) 0.044(3) 0.051(3) -0.005(2) 0.003(2) -0.017(2)
C20 0.029(2) 0.047(3) 0.052(3) -0.019(2) -0.006(2) 0.000(2)
C21 0.046(3) 0.031(2) 0.036(3) -0.0012(19) 0.001(2) -0.013(2)
C38 0.039(3) 0.038(3) 0.037(3) -0.006(2) 0.004(2) -0.011(2)
O9 0.045(2) 0.060(2) 0.049(2) -0.0053(18) 0.0050(17) -0.0073(17)
N1 0.0299(18) 0.0283(19) 0.038(2) -0.0024(15) 0.0007(16) -0.0122(15)
C22 0.030(2) 0.038(3) 0.039(3) -0.0060(19) -0.0012(19) -0.0179(19)
C23 0.039(2) 0.043(3) 0.045(3) 0.000(2) -0.003(2) -0.018(2)
C24 0.039(3) 0.043(3) 0.057(3) -0.012(2) -0.008(2) -0.010(2)
C25 0.059(3) 0.062(4) 0.063(4) -0.008(3) -0.020(3) -0.009(3)
C26 0.029(2) 0.037(2) 0.039(3) -0.0014(19) 0.0042(19) -0.0163(19)
C27 0.042(3) 0.044(3) 0.048(3) -0.007(2) 0.009(2) -0.020(2)
C28 0.037(3) 0.041(3) 0.057(3) 0.007(2) 0.016(2) -0.004(2)
C29 0.059(3) 0.069(4) 0.060(4) -0.002(3) 0.028(3) -0.007(3)
C30 0.035(2) 0.026(2) 0.039(3) -0.0045(18) 0.004(2) -0.0088(18)
C31 0.035(2) 0.032(2) 0.049(3) -0.002(2) -0.003(2) -0.0098(19)
C32 0.041(3) 0.035(3) 0.049(3) -0.006(2) 0.000(2) -0.009(2)
C33 0.060(3) 0.042(3) 0.084(4) 0.019(3) -0.024(3) -0.014(3)
C34 0.029(2) 0.021(2) 0.044(3) -0.0045(18) 0.0016(19) -0.0084(17)
C35 0.038(2) 0.040(3) 0.050(3) -0.011(2) 0.005(2) -0.018(2)
C36 0.038(2) 0.025(2) 0.046(3) -0.0040(19) 0.004(2) -0.0085(18)
C37 0.061(3) 0.051(3) 0.080(4) -0.024(3) 0.030(3) -0.023(3)

loop_
_atom_type_symbol
_atom_type_description
_atom_type_scat_dispersion_real
_atom_type_scat_dispersion_imag
_atom_type_scat_source
C C 0.0033 0.0016 'International Tables Vol C Tables 4.2.6.8 and 6.1.1.4'
H H 0.0000 0.0000 'International Tables Vol C Tables 4.2.6.8 and 6.1.1.4'
N N 0.0061 0.0033 'International Tables Vol C Tables 4.2.6.8 and 6.1.1.4'
O O 0.0106 0.0060 'International Tables Vol C Tables 4.2.6.8 and 6.1.1.4'

loop_
_geom_angle_atom_site_label_1
_geom_angle_atom_site_label_2
_geom_angle_atom_site_label_3
_geom_angle
_geom_angle_site_symmetry_1
_geom_angle_site_symmetry_3
_geom_angle_publ_flag
C21 O2 H2 111.4 . . ?
C7 O6 H6 109.5 . . ?
C20 O8 H8 132.9 . . ?
C2 C1 C6 118.2(4) . . ?
C2 C1 C8 122.5(4) . . ?
C6 C1 C8 119.2(4) . . ?
C1 C2 H2A 119.9 . . ?
C3 C2 C1 120.2(4) . . ?
C3 C2 H2A 119.9 . . ?
C2 C3 H3 119.5 . . ?
C2 C3 C4 120.9(4) . . ?
C4 C3 H3 119.5 . . ?
C3 C4 C7 120.8(4) . . ?
C5 C4 C3 118.9(4) . . ?
C5 C4 C7 120.2(4) . . ?
C4 C5 H5 120.1 . . ?
C6 C5 C4 119.7(4) . . ?
C6 C5 H5 120.1 . . ?
C1 C6 H6A 119.0 . . ?
C5 C6 C1 121.9(4) . . ?
C5 C6 H6A 119.0 . . ?
O5 C7 O6 122.5(5) . . ?
O5 C7 C4 125.2(5) . . ?
O6 C7 C4 112.2(4) . . ?
C9 C8 C1 122.5(4) . . ?
C9 C8 C13 117.9(4) . . ?
C13 C8 C1 119.5(4) . . ?
C8 C9 C14 124.4(4) . . ?
C10 C9 C8 118.1(4) . . ?
C10 C9 C14 117.2(3) . . ?
C9 C10 H10 117.7 . . ?
C11 C10 C9 124.5(4) . . ?
C11 C10 H10 117.7 . . ?
C10 C11 C12 117.7(4) . . ?
C10 C11 C38 114.0(4) . . ?
C12 C11 C38 128.3(4) . . ?
C11 C12 C21 128.5(4) . . ?
C13 C12 C11 117.8(4) . . ?
C13 C12 C21 113.6(4) . . ?
C8 C13 H13 118.1 . . ?
C12 C13 C8 123.9(4) . . ?
C12 C13 H13 118.1 . . ?
C15 C14 C9 118.9(4) . . ?
C15 C14 C19 118.2(4) . . ?
C19 C14 C9 122.7(4) . . ?
C14 C15 H15 119.5 . . ?
C16 C15 C14 121.1(4) . . ?
C16 C15 H15 119.5 . . ?
C15 C16 H16 119.7 . . ?
C17 C16 C15 120.7(5) . . ?
C17 C16 H16 119.7 . . ?
C16 C17 C18 119.0(4) . . ?
C16 C17 C20 117.5(4) . . ?
C18 C17 C20 123.5(4) . . ?
C17 C18 H18 119.3 . . ?
C17 C18 C19 121.4(4) . . ?
C19 C18 H18 119.3 . . ?
C14 C19 H19 120.2 . . ?
C18 C19 C14 119.5(4) . . ?
C18 C19 H19 120.2 . . ?
O7 C20 O8 123.6(5) . . ?
O7 C20 C17 121.8(4) . . ?
O8 C20 C17 114.5(5) . . ?
O1 C21 O2 120.0(4) . . ?
O1 C21 C12 119.7(4) . . ?
O2 C21 C12 120.3(4) . . ?
O3 C38 C11 119.6(4) . . ?
O4 C38 O3 121.8(4) . . ?
O4 C38 C11 118.5(4) . . ?
H9A O9 H9B 109.5 . . ?
C22 N1 C26 111.2(3) . . ?
C22 N1 C34 111.0(3) . . ?
C30 N1 C22 106.2(3) . . ?
C30 N1 C26 111.1(3) . . ?
C30 N1 C34 111.6(3) . . ?
C34 N1 C26 105.9(3) . . ?
N1 C22 H22A 108.2 . . ?
N1 C22 H22B 108.2 . . ?
H22A C22 H22B 107.3 . . ?
C23 C22 N1 116.5(3) . . ?
C23 C22 H22A 108.2 . . ?
C23 C22 H22B 108.2 . . ?
C22 C23 H23A 109.9 . . ?
C22 C23 H23B 109.9 . . ?
C22 C23 C24 109.0(4) . . ?
H23A C23 H23B 108.3 . . ?
C24 C23 H23A 109.9 . . ?
C24 C23 H23B 109.9 . . ?
C23 C24 H24A 109.0 . . ?
C23 C24 H24B 109.0 . . ?
H24A C24 H24B 107.8 . . ?
C25 C24 C23 113.1(4) . . ?
C25 C24 H24A 109.0 . . ?
C25 C24 H24B 109.0 . . ?
C24 C25 H25A 109.5 . . ?
C24 C25 H25B 109.5 . . ?
C24 C25 H25C 109.5 . . ?
H25A C25 H25B 109.5 . . ?
H25A C25 H25C 109.5 . . ?
H25B C25 H25C 109.5 . . ?
N1 C26 H26A 108.3 . . ?
N1 C26 H26B 108.3 . . ?
H26A C26 H26B 107.4 . . ?
C27 C26 N1 115.9(3) . . ?
C27 C26 H26A 108.3 . . ?
C27 C26 H26B 108.3 . . ?
C26 C27 H27A 109.7 . . ?
C26 C27 H27B 109.7 . . ?
C26 C27 C28 109.8(4) . . ?
H27A C27 H27B 108.2 . . ?
C28 C27 H27A 109.7 . . ?
C28 C27 H27B 109.7 . . ?
C27 C28 H28A 109.0 . . ?
C27 C28 H28B 109.0 . . ?
H28A C28 H28B 107.8 . . ?
C29 C28 C27 112.9(4) . . ?
C29 C28 H28A 109.0 . . ?
C29 C28 H28B 109.0 . . ?
C28 C29 H29A 109.5 . . ?
C28 C29 H29B 109.5 . . ?
C28 C29 H29C 109.5 . . ?
H29A C29 H29B 109.5 . . ?
H29A C29 H29C 109.5 . . ?
H29B C29 H29C 109.5 . . ?
N1 C30 H30A 108.2 . . ?
N1 C30 H30B 108.2 . . ?
H30A C30 H30B 107.4 . . ?
C31 C30 N1 116.3(3) . . ?
C31 C30 H30A 108.2 . . ?
C31 C30 H30B 108.2 . . ?
C30 C31 H31A 109.7 . . ?
C30 C31 H31B 109.7 . . ?
C30 C31 C32 109.8(4) . . ?
H31A C31 H31B 108.2 . . ?
C32 C31 H31A 109.7 . . ?
C32 C31 H31B 109.7 . . ?
C31 C32 H32A 108.9 . . ?
C31 C32 H32B 108.9 . . ?
H32A C32 H32B 107.7 . . ?
C33 C32 C31 113.4(4) . . ?
C33 C32 H32A 108.9 . . ?
C33 C32 H32B 108.9 . . ?
C32 C33 H33A 109.5 . . ?
C32 C33 H33B 109.5 . . ?
C32 C33 H33C 109.5 . . ?
H33A C33 H33B 109.5 . . ?
H33A C33 H33C 109.5 . . ?
H33B C33 H33C 109.5 . . ?
N1 C34 H34A 108.1 . . ?
N1 C34 H34B 108.1 . . ?
H34A C34 H34B 107.3 . . ?
C35 C34 N1 116.6(3) . . ?
C35 C34 H34A 108.1 . . ?
C35 C34 H34B 108.1 . . ?
C34 C35 H35A 109.7 . . ?
C34 C35 H35B 109.7 . . ?
H35A C35 H35B 108.2 . . ?
C36 C35 C34 109.8(3) . . ?
C36 C35 H35A 109.7 . . ?
C36 C35 H35B 109.7 . . ?
C35 C36 H36A 109.1 . . ?
C35 C36 H36B 109.1 . . ?
C35 C36 C37 112.7(4) . . ?
H36A C36 H36B 107.8 . . ?
C37 C36 H36A 109.1 . . ?
C37 C36 H36B 109.1 . . ?
C36 C37 H37A 109.5 . . ?
C36 C37 H37B 109.5 . . ?
C36 C37 H37C 109.5 . . ?
H37A C37 H37B 109.5 . . ?
H37A C37 H37C 109.5 . . ?
H37B C37 H37C 109.5 . . ?

loop_
_geom_bond_atom_site_label_1
_geom_bond_atom_site_label_2
_geom_bond_distance
_geom_bond_site_symmetry_2
_geom_bond_publ_flag
O1 C21 1.237(5) . ?
O2 H2 0.8400 . ?
O2 C21 1.296(5) . ?
O3 C38 1.259(5) . ?
O4 C38 1.240(5) . ?
O5 C7 1.182(6) . ?
O6 H6 0.8400 . ?
O6 C7 1.355(6) . ?
O7 C20 1.235(6) . ?
O8 H8 0.8400 . ?
O8 C20 1.281(6) . ?
C1 C2 1.388(6) . ?
C1 C6 1.391(6) . ?
C1 C8 1.488(6) . ?
C2 H2A 0.9500 . ?
C2 C3 1.387(6) . ?
C3 H3 0.9500 . ?
C3 C4 1.390(6) . ?
C4 C5 1.388(6) . ?
C4 C7 1.480(6) . ?
C5 H5 0.9500 . ?
C5 C6 1.376(6) . ?
C6 H6A 0.9500 . ?
C8 C9 1.397(6) . ?
C8 C13 1.400(6) . ?
C9 C10 1.393(6) . ?
C9 C14 1.490(6) . ?
C10 H10 0.9500 . ?
C10 C11 1.385(6) . ?
C11 C12 1.412(6) . ?
C11 C38 1.547(6) . ?
C12 C13 1.397(6) . ?
C12 C21 1.516(6) . ?
C13 H13 0.9500 . ?
C14 C15 1.388(6) . ?
C14 C19 1.404(6) . ?
C15 H15 0.9500 . ?
C15 C16 1.385(6) . ?
C16 H16 0.9500 . ?
C16 C17 1.371(6) . ?
C17 C18 1.378(7) . ?
C17 C20 1.497(6) . ?
C18 H18 0.9500 . ?
C18 C19 1.391(7) . ?
C19 H19 0.9500 . ?
O9 H9A 0.8695 . ?
O9 H9B 0.8699 . ?
N1 C22 1.517(5) . ?
N1 C26 1.529(5) . ?
N1 C30 1.517(5) . ?
N1 C34 1.526(5) . ?
C22 H22A 0.9900 . ?
C22 H22B 0.9900 . ?
C22 C23 1.514(6) . ?
C23 H23A 0.9900 . ?
C23 H23B 0.9900 . ?
C23 C24 1.524(6) . ?
C24 H24A 0.9900 . ?
C24 H24B 0.9900 . ?
C24 C25 1.512(7) . ?
C25 H25A 0.9800 . ?
C25 H25B 0.9800 . ?
C25 H25C 0.9800 . ?
C26 H26A 0.9900 . ?
C26 H26B 0.9900 . ?
C26 C27 1.513(6) . ?
C27 H27A 0.9900 . ?
C27 H27B 0.9900 . ?
C27 C28 1.519(6) . ?
C28 H28A 0.9900 . ?
C28 H28B 0.9900 . ?
C28 C29 1.508(7) . ?
C29 H29A 0.9800 . ?
C29 H29B 0.9800 . ?
C29 H29C 0.9800 . ?
C30 H30A 0.9900 . ?
C30 H30B 0.9900 . ?
C30 C31 1.511(6) . ?
C31 H31A 0.9900 . ?
C31 H31B 0.9900 . ?
C31 C32 1.523(6) . ?
C32 H32A 0.9900 . ?
C32 H32B 0.9900 . ?
C32 C33 1.510(7) . ?
C33 H33A 0.9800 . ?
C33 H33B 0.9800 . ?
C33 H33C 0.9800 . ?
C34 H34A 0.9900 . ?
C34 H34B 0.9900 . ?
C34 C35 1.510(6) . ?
C35 H35A 0.9900 . ?
C35 H35B 0.9900 . ?
C35 C36 1.509(6) . ?
C36 H36A 0.9900 . ?
C36 H36B 0.9900 . ?
C36 C37 1.521(6) . ?
C37 H37A 0.9800 . ?
C37 H37B 0.9800 . ?
C37 H37C 0.9800 . ?

loop_
_geom_hbond_atom_site_label_D
_geom_hbond_atom_site_label_H
_geom_hbond_atom_site_label_A
_geom_hbond_distance_DH
_geom_hbond_distance_HA
_geom_hbond_distance_DA
_geom_hbond_angle_DHA
_geom_hbond_site_symmetry_A
_geom_hbond_publ_flag
O2 H2 O3 0.84 1.55 2.389(4) 174.4 . yes
O6 H6 O9 0.84 1.78 2.594(5) 163.4 2_666 yes
O8 H8 O4 0.84 1.93 2.667(5) 145.6 2_755 yes
O9 H9A O1 0.87 1.89 2.756(5) 174.4 1_656 yes
O9 H9B O7 0.87 2.01 2.767(5) 145.5 2_756 yes

loop_
_geom_torsion_atom_site_label_1
_geom_torsion_atom_site_label_2
_geom_torsion_atom_site_label_3
_geom_torsion_atom_site_label_4
_geom_torsion
_geom_torsion_site_symmetry_1
_geom_torsion_site_symmetry_2
_geom_torsion_site_symmetry_3
_geom_torsion_site_symmetry_4
_geom_torsion_publ_flag
C1 C2 C3 C4 2.2(6) . . . . ?
C1 C8 C9 C10 -175.3(4) . . . . ?
C1 C8 C9 C14 11.8(6) . . . . ?
C1 C8 C13 C12 178.0(4) . . . . ?
C2 C1 C6 C5 -2.8(6) . . . . ?
C2 C1 C8 C9 -128.5(4) . . . . ?
C2 C1 C8 C13 55.5(6) . . . . ?
C2 C3 C4 C5 -1.9(6) . . . . ?
C2 C3 C4 C7 178.8(4) . . . . ?
C3 C4 C5 C6 -0.7(6) . . . . ?
C3 C4 C7 O5 15.0(7) . . . . ?
C3 C4 C7 O6 -164.8(4) . . . . ?
C4 C5 C6 C1 3.2(7) . . . . ?
C5 C4 C7 O5 -164.3(5) . . . . ?
C5 C4 C7 O6 15.9(6) . . . . ?
C6 C1 C2 C3 0.1(6) . . . . ?
C6 C1 C8 C9 53.7(6) . . . . ?
C6 C1 C8 C13 -122.4(4) . . . . ?
C7 C4 C5 C6 178.6(4) . . . . ?
C8 C1 C2 C3 -177.8(4) . . . . ?
C8 C1 C6 C5 175.1(4) . . . . ?
C8 C9 C10 C11 -3.9(6) . . . . ?
C8 C9 C14 C15 55.4(6) . . . . ?
C8 C9 C14 C19 -130.6(4) . . . . ?
C9 C8 C13 C12 1.8(6) . . . . ?
C9 C10 C11 C12 4.3(6) . . . . ?
C9 C10 C11 C38 -173.1(4) . . . . ?
C9 C14 C15 C16 171.0(4) . . . . ?
C9 C14 C19 C18 -174.2(4) . . . . ?
C10 C9 C14 C15 -117.6(4) . . . . ?
C10 C9 C14 C19 56.4(5) . . . . ?
C10 C11 C12 C13 -1.5(6) . . . . ?
C10 C11 C12 C21 176.0(4) . . . . ?
C10 C11 C38 O3 174.7(4) . . . . ?
C10 C11 C38 O4 -1.6(6) . . . . ?
C11 C12 C13 C8 -1.4(6) . . . . ?
C11 C12 C21 O1 -178.1(4) . . . . ?
C11 C12 C21 O2 2.8(7) . . . . ?
C12 C11 C38 O3 -2.4(7) . . . . ?
C12 C11 C38 O4 -178.7(4) . . . . ?
C13 C8 C9 C10 0.8(6) . . . . ?
C13 C8 C9 C14 -172.2(4) . . . . ?
C13 C12 C21 O1 -0.5(6) . . . . ?
C13 C12 C21 O2 -179.6(4) . . . . ?
C14 C9 C10 C11 169.6(4) . . . . ?
C14 C15 C16 C17 3.5(7) . . . . ?
C15 C14 C19 C18 -0.1(6) . . . . ?
C15 C16 C17 C18 -0.1(7) . . . . ?
C15 C16 C17 C20 -179.4(4) . . . . ?
C16 C17 C18 C19 -3.3(7) . . . . ?
C16 C17 C20 O7 20.4(7) . . . . ?
C16 C17 C20 O8 -162.5(4) . . . . ?
C17 C18 C19 C14 3.4(7) . . . . ?
C18 C17 C20 O7 -158.9(5) . . . . ?
C18 C17 C20 O8 18.2(6) . . . . ?
C19 C14 C15 C16 -3.3(6) . . . . ?
C20 C17 C18 C19 176.0(4) . . . . ?
C21 C12 C13 C8 -179.3(4) . . . . ?
C38 C11 C12 C13 175.4(4) . . . . ?
C38 C11 C12 C21 -7.0(7) . . . . ?
N1 C22 C23 C24 174.4(4) . . . . ?
N1 C26 C27 C28 -178.1(4) . . . . ?
N1 C30 C31 C32 173.6(3) . . . . ?
N1 C34 C35 C36 178.8(4) . . . . ?
C22 N1 C26 C27 -55.7(5) . . . . ?
C22 N1 C30 C31 174.0(4) . . . . ?
C22 N1 C34 C35 56.3(5) . . . . ?
C22 C23 C24 C25 -174.3(4) . . . . ?
C26 N1 C22 C23 -57.5(5) . . . . ?
C26 N1 C30 C31 53.0(5) . . . . ?
C26 N1 C34 C35 177.1(4) . . . . ?
C26 C27 C28 C29 -173.8(4) . . . . ?
C30 N1 C22 C23 -178.4(4) . . . . ?
C30 N1 C26 C27 62.3(5) . . . . ?
C30 N1 C34 C35 -62.0(5) . . . . ?
C30 C31 C32 C33 177.8(4) . . . . ?
C34 N1 C22 C23 60.1(5) . . . . ?
C34 N1 C26 C27 -176.4(4) . . . . ?
C34 N1 C30 C31 -64.9(4) . . . . ?
C34 C35 C36 C37 178.4(4) . . . . ?
